data_8100863
loop_
_publ_author_name
'Irngartinger, Hermann'
'Oeser, Thomas'
'D\'abrowski, Janusz'

_publ_section_title
;
Crystal structure of 3-(3-oxo-3-naphthyl-propenylamino)-1-naphthyl-
prop-2-en-1-one, C~26~H~19~NO~2 ~and of 1-{(4,4-dimethyl)3-oxopent-
1-enylamino}-4,4-dimethyl-pent-1-en-3-one, C~14~H~23~NO~2~, two bisacylvinylamines 
with bifurcated hydrogen bonding
;
_journal_issue 1
_journal_name_full 'Zeitschrift f\"ur Kristallographie - New Crystal Structures'
_journal_page_first 126
_journal_page_last 128
_journal_volume 216
_journal_year 2001
_chemical_formula_sum 'C14 H23 N O2'
_chemical_formula_weight 237.33
_space_group_IT_number 61
_symmetry_cell_setting orthorhombic
_symmetry_space_group_name_Hall '-P 2ac 2ab'
_symmetry_space_group_name_H-M 'P b c a'
_cell_angle_alpha 90.0
_cell_angle_beta 90.0
_cell_angle_gamma 90.0
_cell_formula_units_Z 8
_cell_length_a 21.940(14)
_cell_length_b 12.254(4)
_cell_length_c 11.411(3)
_cell_measurement_temperature 295(2)
_cell_volume 3068(2)
_diffrn_ambient_temperature 295(2)
_exptl_crystal_density_diffrn 1.028
_cod_database_code 8100863

loop_
_symmetry_equiv_pos_as_xyz
'x, y, z'
'-x+1/2, -y, z+1/2'
'x+1/2, -y+1/2, -z'
'-x, y+1/2, -z+1/2'
'-x, -y, -z'
'x-1/2, y, -z-1/2'
'-x-1/2, y-1/2, z'
'x, -y-1/2, z-1/2'

loop_
_atom_site_label
_atom_site_type_symbol
_atom_site_fract_x
_atom_site_fract_y
_atom_site_fract_z
_atom_site_U_iso_or_equiv
_atom_site_adp_type
_atom_site_occupancy
_atom_site_symmetry_multiplicity
_atom_site_Wyckoff_symbol
_atom_site_calc_flag
_atom_site_refinement_flags
_atom_site_disorder_assembly
_atom_site_disorder_group
O1 O 0.43721(9) 0.67423(17) 0.22592(16) 0.0815(7) Uani 1 8 c d . . .
O2 O 0.30998(10) 0.82133(18) 0.24145(17) 0.0862(7) Uani 1 8 c d . . .
N1 N 0.37925(10) 0.74581(18) 0.4203(2) 0.0684(7) Uani 1 8 c d . . .
C1 C 0.42650(16) 0.6931(2) 0.4705(3) 0.0847(10) Uani 1 8 c d . . .
H1 H 0.4280 0.6926 0.5520 0.102 Uiso 1 8 c calc R . .
C2 C 0.47114(16) 0.6419(3) 0.4144(3) 0.0844(9) Uani 1 8 c d . . .
H2 H 0.5011 0.6085 0.4594 0.101 Uiso 1 8 c calc R . .
C3 C 0.47654(13) 0.6341(2) 0.2892(3) 0.0672(8) Uani 1 8 c d . A .
C4 C 0.52946(15) 0.5731(3) 0.2353(3) 0.0888(10) Uani 1 8 c d . . .
C5 C 0.5241(6) 0.4626(11) 0.2418(13) 0.101(4) Uiso 0.40 8 c d P A 1
H5A H 0.5031 0.4432 0.3127 0.152 Uiso 0.40 8 c calc P B 1
H5B H 0.5639 0.4301 0.2418 0.152 Uiso 0.40 8 c calc P C 1
H5C H 0.5014 0.4366 0.1755 0.152 Uiso 0.40 8 c calc P D 1
C6 C 0.5438(6) 0.6190(12) 0.1139(11) 0.072(3) Uiso 0.40 8 c d P A 1
H6A H 0.5572 0.6932 0.1213 0.109 Uiso 0.40 8 c calc P E 1
H6B H 0.5078 0.6164 0.0661 0.109 Uiso 0.40 8 c calc P F 1
H6C H 0.5754 0.5762 0.0781 0.109 Uiso 0.40 8 c calc P G 1
C7 C 0.5854(5) 0.5513(10) 0.2978(12) 0.105(4) Uiso 0.40 8 c d P A 1
H7A H 0.6076 0.6181 0.3080 0.158 Uiso 0.40 8 c calc P H 1
H7B H 0.6097 0.5006 0.2539 0.158 Uiso 0.40 8 c calc P I 1
H7C H 0.5760 0.5206 0.3731 0.158 Uiso 0.40 8 c calc P J 1
C5A C 0.5005(7) 0.4549(11) 0.2053(12) 0.087(4) Uiso 0.35 8 c d P A 2
H5A1 H 0.5298 0.4121 0.1631 0.130 Uiso 0.35 8 c calc P K 2
H5A2 H 0.4646 0.4643 0.1582 0.130 Uiso 0.35 8 c calc P L 2
H5A3 H 0.4899 0.4183 0.2769 0.130 Uiso 0.35 8 c calc P M 2
C6A C 0.5290(7) 0.5864(12) 0.0956(13) 0.111(6) Uiso 0.35 8 c d P A 2
H6A1 H 0.5638 0.5497 0.0630 0.166 Uiso 0.35 8 c calc P N 2
H6A2 H 0.5307 0.6624 0.0757 0.166 Uiso 0.35 8 c calc P O 2
H6A3 H 0.4924 0.5549 0.0643 0.166 Uiso 0.35 8 c calc P P 2
C7A C 0.5889(7) 0.6185(15) 0.2917(17) 0.139(6) Uiso 0.35 8 c d P A 2
H7A1 H 0.6221 0.5696 0.2758 0.209 Uiso 0.35 8 c calc P Q 2
H7A2 H 0.5834 0.6251 0.3748 0.209 Uiso 0.35 8 c calc P R 2
H7A3 H 0.5978 0.6890 0.2591 0.209 Uiso 0.35 8 c calc P S 2
C5B C 0.5026(10) 0.4379(14) 0.2470(18) 0.074(5) Uiso 0.25 8 c d P A 3
H5B1 H 0.5359 0.3881 0.2362 0.111 Uiso 0.25 8 c calc P T 3
H5B2 H 0.4723 0.4250 0.1880 0.111 Uiso 0.25 8 c calc P U 3
H5B3 H 0.4851 0.4270 0.3231 0.111 Uiso 0.25 8 c calc P V 3
C6B C 0.5551(11) 0.6435(19) 0.141(2) 0.119(10) Uiso 0.25 8 c d P A 3
H6B1 H 0.5826 0.6014 0.0934 0.178 Uiso 0.25 8 c calc P W 3
H6B2 H 0.5768 0.7035 0.1754 0.178 Uiso 0.25 8 c calc P X 3
H6B3 H 0.5226 0.6710 0.0930 0.178 Uiso 0.25 8 c calc P Y 3
C7B C 0.5860(6) 0.5816(15) 0.3378(12) 0.067(3) Uiso 0.25 8 c d P A 3
H7B1 H 0.6178 0.5306 0.3189 0.101 Uiso 0.25 8 c calc P Z 3
H7B2 H 0.5697 0.5647 0.4137 0.101 Uiso 0.25 8 c calc P A 3
H7B3 H 0.6024 0.6542 0.3384 0.101 Uiso 0.25 8 c calc P B 3
C8 C 0.33564(18) 0.7982(3) 0.4819(3) 0.0930(10) Uani 1 8 c d . . .
H8 H 0.3396 0.7985 0.5631 0.112 Uiso 1 8 c calc R . .
C9 C 0.28771(17) 0.8491(3) 0.4373(3) 0.0932(11) Uani 1 8 c d . . .
H9 H 0.2605 0.8811 0.4895 0.112 Uiso 1 8 c calc R . .
C10 C 0.27455(14) 0.8589(2) 0.3136(3) 0.0718(8) Uani 1 8 c d . C .
C11 C 0.21784(16) 0.9183(3) 0.2739(3) 0.0925(10) Uani 1 8 c d . . .
C12 C 0.2389(5) 1.0406(10) 0.2489(11) 0.091(3) Uiso 0.40 8 c d P C 4
H12A H 0.2041 1.0838 0.2274 0.137 Uiso 0.40 8 c calc P D 4
H12B H 0.2680 1.0412 0.1860 0.137 Uiso 0.40 8 c calc P E 4
H12C H 0.2572 1.0706 0.3181 0.137 Uiso 0.40 8 c calc P F 4
C13 C 0.1677(5) 0.9327(11) 0.3683(10) 0.104(3) Uiso 0.40 8 c d P C 4
H13A H 0.1334 0.9698 0.3347 0.156 Uiso 0.40 8 c calc P G 4
H13B H 0.1836 0.9749 0.4323 0.156 Uiso 0.40 8 c calc P H 4
H13C H 0.1552 0.8623 0.3964 0.156 Uiso 0.40 8 c calc P I 4
C14 C 0.1946(6) 0.8602(12) 0.1602(12) 0.109(5) Uiso 0.40 8 c d P C 4
H14A H 0.1595 0.8980 0.1306 0.164 Uiso 0.40 8 c calc P J 4
H14B H 0.1837 0.7862 0.1782 0.164 Uiso 0.40 8 c calc P K 4
H14C H 0.2262 0.8607 0.1021 0.164 Uiso 0.40 8 c calc P L 4
C12A C 0.2165(6) 1.0249(13) 0.2935(15) 0.104(5) Uiso 0.35 8 c d P C 5
H12D H 0.1824 1.0564 0.2531 0.156 Uiso 0.35 8 c calc P M 5
H12E H 0.2535 1.0574 0.2656 0.156 Uiso 0.35 8 c calc P N 5
H12F H 0.2125 1.0380 0.3761 0.156 Uiso 0.35 8 c calc P O 5
C13A C 0.1630(11) 0.8638(19) 0.316(2) 0.174(10) Uiso 0.35 8 c d P C 5
H13D H 0.1702 0.7867 0.3211 0.262 Uiso 0.35 8 c calc P P 5
H13E H 0.1300 0.8775 0.2630 0.262 Uiso 0.35 8 c calc P Q 5
H13F H 0.1527 0.8914 0.3924 0.262 Uiso 0.35 8 c calc P R 5
C14A C 0.2158(8) 0.9055(14) 0.1273(15) 0.119(6) Uiso 0.35 8 c d P C 5
H14D H 0.2151 0.8295 0.1068 0.178 Uiso 0.35 8 c calc P S 5
H14E H 0.2513 0.9391 0.0939 0.178 Uiso 0.35 8 c calc P T 5
H14F H 0.1799 0.9404 0.0974 0.178 Uiso 0.35 8 c calc P U 5
C12B C 0.2386(10) 1.0540(15) 0.2990(19) 0.088(5) Uiso 0.25 8 c d P C 6
H12G H 0.2498 1.0630 0.3797 0.132 Uiso 0.25 8 c calc P V 6
H12H H 0.2048 1.1009 0.2812 0.132 Uiso 0.25 8 c calc P W 6
H12I H 0.2725 1.0727 0.2498 0.132 Uiso 0.25 8 c calc P X 6
C13B C 0.1638(7) 0.8748(17) 0.3611(17) 0.078(4) Uiso 0.25 8 c d P C 6
H13G H 0.1765 0.8835 0.4411 0.117 Uiso 0.25 8 c calc P Y 6
H13H H 0.1559 0.7991 0.3456 0.117 Uiso 0.25 8 c calc P Z 6
H13I H 0.1274 0.9164 0.3477 0.117 Uiso 0.25 8 c calc P A 6
C14B C 0.1989(8) 0.9003(17) 0.1606(17) 0.064(4) Uiso 0.25 8 c d P C 6
H14G H 0.1624 0.9410 0.1459 0.097 Uiso 0.25 8 c calc P B 6
H14H H 0.1911 0.8239 0.1497 0.097 Uiso 0.25 8 c calc P C 6
H14I H 0.2302 0.9234 0.1073 0.097 Uiso 0.25 8 c calc P D 6
H1N H 0.3774(10) 0.751(2) 0.342(3) 0.081(9) Uiso 1 8 c d . . .

loop_
_atom_site_aniso_label
_atom_site_aniso_U_11
_atom_site_aniso_U_22
_atom_site_aniso_U_33
_atom_site_aniso_U_23
_atom_site_aniso_U_13
_atom_site_aniso_U_12
O1 0.0879(13) 0.0986(16) 0.0581(11) 0.0033(10) -0.0005(10) 0.0173(12)
O2 0.0947(14) 0.1057(17) 0.0581(11) 0.0024(11) 0.0010(11) 0.0193(13)
N1 0.0935(17) 0.0645(14) 0.0473(12) 0.0001(11) -0.0045(12) 0.0110(13)
C1 0.124(3) 0.080(2) 0.0501(15) 0.0000(15) -0.0202(17) 0.021(2)
C2 0.104(2) 0.087(2) 0.0629(17) -0.0026(16) -0.0206(17) 0.0288(19)
C3 0.0715(17) 0.0579(16) 0.0721(17) 0.0029(14) -0.0117(15) 0.0032(15)
C4 0.0749(19) 0.094(2) 0.098(2) 0.0105(19) 0.0032(18) 0.014(2)
C8 0.132(3) 0.101(2) 0.0463(14) -0.0052(17) 0.0097(17) 0.028(2)
C9 0.108(2) 0.111(2) 0.0601(18) -0.0049(18) 0.0090(17) 0.039(2)
C10 0.0786(17) 0.0661(17) 0.0707(18) 0.0021(15) 0.0079(16) 0.0024(16)
C11 0.077(2) 0.104(3) 0.096(2) -0.003(2) 0.0032(19) 0.011(2)

loop_
_geom_bond_atom_site_label_1
_geom_bond_atom_site_label_2
_geom_bond_distance
_geom_bond_site_symmetry_2
_geom_bond_publ_flag
O1 C3 1.228(3) . ?
O2 C10 1.222(3) . ?
N1 C1 1.349(4) . ?
N1 C8 1.350(4) . ?
N1 H1N 0.89(3) . ?
C1 C2 1.328(4) . ?
C1 H1 0.9300 . ?
C2 C3 1.436(4) . ?
C2 H2 0.9300 . ?
C3 C4 1.512(4) . ?
C4 C5 1.361(14) . ?
C4 C7 1.444(12) . ?
C4 C6B 1.49(2) . ?
C4 C6 1.528(12) . ?
C4 C7A 1.557(17) . ?
C4 C6A 1.603(15) . ?
C4 C5A 1.617(15) . ?
C4 C7B 1.708(14) . ?
C4 C5B 1.762(18) . ?
C5 C7 1.843(18) . ?
C5 H5A 0.9600 . ?
C5 H5B 0.9600 . ?
C5 H5C 0.9600 . ?
C6 H6A 0.9601 . ?
C6 H6B 0.9600 . ?
C6 H6C 0.9600 . ?
C7 H7A 0.9600 . ?
C7 H7B 0.9600 . ?
C7 H7C 0.9599 . ?
C5A H5A1 0.9600 . ?
C5A H5A2 0.9600 . ?
C5A H5A3 0.9600 . ?
C6A H6A1 0.9600 . ?
C6A H6A2 0.9600 . ?
C6A H6A3 0.9600 . ?
C7A H7A1 0.9600 . ?
C7A H7A2 0.9601 . ?
C7A H7A3 0.9600 . ?
C5B H5B1 0.9600 . ?
C5B H5B2 0.9600 . ?
C5B H5B3 0.9601 . ?
C6B H6B1 0.9600 . ?
C6B H6B2 0.9600 . ?
C6B H6B3 0.9599 . ?
C7B H7B1 0.9601 . ?
C7B H7B2 0.9600 . ?
C7B H7B3 0.9599 . ?
C8 C9 1.325(4) . ?
C8 H8 0.9300 . ?
C9 C10 1.446(4) . ?
C9 H9 0.9300 . ?
C10 C11 1.511(5) . ?
C11 C12A 1.325(16) . ?
C11 C14B 1.375(17) . ?
C11 C13A 1.46(2) . ?
C11 C13 1.550(11) . ?
C11 C14 1.565(15) . ?
C11 C12 1.594(13) . ?
C11 C13B 1.637(18) . ?
C11 C14A 1.681(17) . ?
C11 C12B 1.75(2) . ?
C12 H12A 0.9600 . ?
C12 H12B 0.9600 . ?
C12 H12C 0.9600 . ?
C13 H13A 0.9600 . ?
C13 H13B 0.9600 . ?
C13 H13C 0.9600 . ?
C14 H14A 0.9600 . ?
C14 H14B 0.9600 . ?
C14 H14C 0.9600 . ?
C12A H12D 0.9600 . ?
C12A H12E 0.9600 . ?
C12A H12F 0.9600 . ?
C13A H13D 0.9601 . ?
C13A H13E 0.9600 . ?
C13A H13F 0.9600 . ?
C14A H14D 0.9600 . ?
C14A H14E 0.9600 . ?
C14A H14F 0.9600 . ?
C12B H12G 0.9600 . ?
C12B H12H 0.9600 . ?
C12B H12I 0.9600 . ?
C13B H13G 0.9600 . ?
C13B H13H 0.9599 . ?
C13B H13I 0.9601 . ?
C14B H14G 0.9600 . ?
C14B H14H 0.9600 . ?
C14B H14I 0.9600 . ?
